data_7015217
loop_
_publ_author_name
'Li, Hao'
'Han, Ying-Feng'
'Jin, Guo-Xin'

_publ_section_title
;
 Bis-imine-cyclometalated macrocycles: synthesis, characterization and
 observation of solution behaviour.
;
_journal_issue 18
_journal_name_full 'Dalton transactions (Cambridge, England : 2003)'
_journal_page_first 4982
_journal_page_last 4993
_journal_paper_doi 10.1039/c0dt01377c
_journal_volume 40
_journal_year 2011
_chemical_formula_sum 'C98 H112 F12 Ir4 N8 O18 S4'
_chemical_formula_weight 2815.00
_chemical_name_systematic
;
?
;
_space_group_IT_number 14
_symmetry_cell_setting monoclinic
_symmetry_space_group_name_Hall '-P 2yn'
_symmetry_space_group_name_H-M 'P 1 21/n 1'
_atom_sites_solution_hydrogens geom
_atom_sites_solution_primary direct
_atom_sites_solution_secondary difmap
_audit_creation_method SHELXL-97
_cell_angle_alpha 90.00
_cell_angle_beta 114.60(2)
_cell_angle_gamma 90.00
_cell_formula_units_Z 2
_cell_length_a 17.03(3)
_cell_length_b 18.63(3)
_cell_length_c 17.40(3)
_cell_measurement_reflns_used 1023
_cell_measurement_temperature 293(2)
_cell_measurement_theta_max 24.272
_cell_measurement_theta_min 2.531
_cell_volume 5019(15)
_computing_cell_refinement 'Bruker SMART'
_computing_data_collection 'Bruker SMART'
_computing_data_reduction 'Bruker SHELXTL'
_computing_molecular_graphics 'Bruker SHELXTL'
_computing_publication_material 'Bruker SHELXTL'
_computing_structure_refinement 'SHELXL-97 (Sheldrick, 1997)'
_computing_structure_solution 'SHELXS-97 (Sheldrick, 1990)'
_diffrn_ambient_temperature 293(2)
_diffrn_measured_fraction_theta_full 0.996
_diffrn_measured_fraction_theta_max 0.996
_diffrn_measurement_device_type 'CCD area detector'
_diffrn_measurement_method 'phi and omega scans'
_diffrn_radiation_monochromator graphite
_diffrn_radiation_source 'fine-focus sealed tube'
_diffrn_radiation_type MoK\a
_diffrn_radiation_wavelength 0.71073
_diffrn_reflns_av_R_equivalents 0.1283
_diffrn_reflns_av_sigmaI/netI 0.2068
_diffrn_reflns_limit_h_max 9
_diffrn_reflns_limit_h_min -20
_diffrn_reflns_limit_k_max 22
_diffrn_reflns_limit_k_min -22
_diffrn_reflns_limit_l_max 20
_diffrn_reflns_limit_l_min -18
_diffrn_reflns_number 20681
_diffrn_reflns_theta_full 25.01
_diffrn_reflns_theta_max 25.01
_diffrn_reflns_theta_min 1.41
_diffrn_standards_decay_% 6.33
_exptl_absorpt_coefficient_mu 5.462
_exptl_absorpt_correction_T_max 0.7352
_exptl_absorpt_correction_T_min 0.6112
_exptl_absorpt_correction_type multi-scan
_exptl_absorpt_process_details sadabs
_exptl_crystal_colour red
_exptl_crystal_density_diffrn 1.862
_exptl_crystal_density_method 'not measured'
_exptl_crystal_description prism
_exptl_crystal_F_000 2760
_exptl_crystal_size_max 0.10
_exptl_crystal_size_mid 0.08
_exptl_crystal_size_min 0.06
_refine_diff_density_max 3.071
_refine_diff_density_min -1.306
_refine_diff_density_rms 0.178
_refine_ls_extinction_method none
_refine_ls_goodness_of_fit_ref 0.782
_refine_ls_hydrogen_treatment constr
_refine_ls_matrix_type full
_refine_ls_number_parameters 663
_refine_ls_number_reflns 8812
_refine_ls_number_restraints 0
_refine_ls_restrained_S_all 0.782
_refine_ls_R_factor_all 0.1298
_refine_ls_R_factor_gt 0.0568
_refine_ls_shift/su_max 0.005
_refine_ls_shift/su_mean 0.000
_refine_ls_structure_factor_coef Fsqd
_refine_ls_weighting_details 'calc w=1/[\s^2^(Fo^2^)+(0.0369P)^2^+0.0000P] where P=(Fo^2^+2Fc^2^)/3'
_refine_ls_weighting_scheme calc
_refine_ls_wR_factor_gt 0.1036
_refine_ls_wR_factor_ref 0.1194
_reflns_number_gt 4196
_reflns_number_total 8812
_reflns_threshold_expression >2sigma(I)
_cod_data_source_file c0dt01377c.txt
_cod_data_source_block Complex_1b
_cod_depositor_comments
;
The following automatic conversions were performed:
'_symmetry_cell_setting' value 'Monoclinic' changed to 'monoclinic'
according to '/home/saulius/struct/CIF-dictionaries/cif_core.dic'
dictionary named 'cif_core.dic' version 2.4.1 from 2010-06-29.

Automatic conversion script
Id: cif_fix_enum 1555 2011-01-17 13:19:09Z saulius 
;
_cod_original_cell_volume 5020(14)
_cod_original_sg_symbol_H-M P2(1)/n
_cod_database_code 7015217

loop_
_symmetry_equiv_pos_as_xyz
'x, y, z'
'-x+1/2, y+1/2, -z+1/2'
'-x, -y, -z'
'x-1/2, -y-1/2, z-1/2'

loop_
_atom_site_label
_atom_site_type_symbol
_atom_site_fract_x
_atom_site_fract_y
_atom_site_fract_z
_atom_site_U_iso_or_equiv
_atom_site_adp_type
_atom_site_occupancy
_atom_site_symmetry_multiplicity
_atom_site_calc_flag
_atom_site_refinement_flags
_atom_site_disorder_assembly
_atom_site_disorder_group
Ir1 Ir 0.54271(3) 0.86367(3) 0.75057(3) 0.03747(17) Uani 1 1 d . . .
Ir2 Ir 0.21944(3) 1.08740(3) 0.48632(3) 0.03807(17) Uani 1 1 d . . .
N1 N 0.4662(6) 0.7994(6) 0.6495(6) 0.035(3) Uani 1 1 d . . .
N2 N 0.3096(7) 1.1552(6) 0.5721(7) 0.042(3) Uani 1 1 d . . .
N3 N 0.2886(6) 1.0977(5) 0.4124(6) 0.033(3) Uani 1 1 d . . .
N4 N 0.3827(6) 1.1164(5) 0.3154(6) 0.037(3) Uani 1 1 d . . .
C1 C 0.4520(8) 0.9342(7) 0.6769(8) 0.038(4) Uani 1 1 d . . .
C2 C 0.4462(7) 1.0076(7) 0.6839(8) 0.038(4) Uani 1 1 d . . .
H2 H 0.4904 1.0309 0.7281 0.046 Uiso 1 1 calc R . .
C3 C 0.3780(7) 1.0485(7) 0.6285(8) 0.035(3) Uani 1 1 d . . .
C4 C 0.3102(8) 1.0177(7) 0.5605(8) 0.040(4) Uani 1 1 d . . .
C5 C 0.3160(8) 0.9435(7) 0.5493(8) 0.043(4) Uani 1 1 d . . .
H5 H 0.2736 0.9206 0.5032 0.052 Uiso 1 1 calc R . .
C6 C 0.3850(8) 0.9041(7) 0.6069(8) 0.036(3) Uani 1 1 d . . .
C7 C 0.3965(8) 0.8304(7) 0.5958(8) 0.041(4) Uani 1 1 d . . .
H7 H 0.3555 0.8048 0.5514 0.049 Uiso 1 1 calc R . .
C8 C 0.4828(8) 0.7274(8) 0.6384(8) 0.041(4) Uani 1 1 d . . .
C9 C 0.4188(9) 0.6764(9) 0.6130(9) 0.060(5) Uani 1 1 d . . .
H9 H 0.3624 0.6895 0.6019 0.072 Uiso 1 1 calc R . .
C10 C 0.4380(9) 0.6051(9) 0.6040(9) 0.056(4) Uani 1 1 d . . .
H10 H 0.3949 0.5704 0.5882 0.067 Uiso 1 1 calc R . .
C11 C 0.5191(11) 0.5870(9) 0.6182(10) 0.061(4) Uani 1 1 d . . .
C12 C 0.5845(9) 0.6380(8) 0.6474(8) 0.050(4) Uani 1 1 d . . .
H12 H 0.6413 0.6246 0.6604 0.060 Uiso 1 1 calc R . .
C13 C 0.5661(9) 0.7056(8) 0.6566(8) 0.050(4) Uani 1 1 d . . .
H13 H 0.6105 0.7392 0.6759 0.060 Uiso 1 1 calc R . .
C14 C 0.6088(11) 0.4955(9) 0.6106(11) 0.104(7) Uani 1 1 d . . .
H14A H 0.6197 0.5203 0.5677 0.156 Uiso 1 1 calc R . .
H14B H 0.6077 0.4447 0.6007 0.156 Uiso 1 1 calc R . .
H14C H 0.6536 0.5064 0.6651 0.156 Uiso 1 1 calc R . .
C15 C 0.3736(8) 1.1237(7) 0.6319(8) 0.040(4) Uani 1 1 d . . .
H15 H 0.4151 1.1498 0.6755 0.048 Uiso 1 1 calc R . .
C16 C 0.3040(9) 1.2299(8) 0.5758(9) 0.046(4) Uani 1 1 d . . .
C17 C 0.3143(9) 1.2629(8) 0.6476(9) 0.054(4) Uani 1 1 d . . .
H17 H 0.3276 1.2359 0.6964 0.064 Uiso 1 1 calc R . .
C18 C 0.3052(9) 1.3374(8) 0.6506(9) 0.054(4) Uani 1 1 d . . .
H18 H 0.3096 1.3594 0.7002 0.064 Uiso 1 1 calc R . .
C19 C 0.2899(10) 1.3772(8) 0.5808(12) 0.065(5) Uani 1 1 d . . .
C20 C 0.2762(10) 1.3445(9) 0.5066(9) 0.063(5) Uani 1 1 d . . .
H20 H 0.2628 1.3717 0.4579 0.075 Uiso 1 1 calc R . .
C21 C 0.2822(9) 1.2715(8) 0.5037(9) 0.054(4) Uani 1 1 d . . .
H21 H 0.2713 1.2493 0.4524 0.065 Uiso 1 1 calc R . .
C22 C 0.2928(12) 1.4876(10) 0.6579(13) 0.115(8) Uani 1 1 d . . .
H22A H 0.2421 1.4810 0.6683 0.173 Uiso 1 1 calc R . .
H22B H 0.3014 1.5379 0.6521 0.173 Uiso 1 1 calc R . .
H22C H 0.3421 1.4684 0.7044 0.173 Uiso 1 1 calc R . .
C23 C 0.6293(8) 0.8045(8) 0.8675(8) 0.041(4) Uani 1 1 d . . .
C24 C 0.5398(10) 0.7893(8) 0.8489(8) 0.047(4) Uani 1 1 d . . .
C25 C 0.4972(10) 0.8533(9) 0.8456(8) 0.048(4) Uani 1 1 d . . .
C26 C 0.5591(10) 0.9090(9) 0.8701(8) 0.052(4) Uani 1 1 d . . .
C27 C 0.6372(9) 0.8803(8) 0.8797(8) 0.048(4) Uani 1 1 d . . .
C28 C 0.6986(10) 0.7514(9) 0.8833(10) 0.096(7) Uani 1 1 d . . .
H28A H 0.7438 0.7727 0.8715 0.144 Uiso 1 1 calc R . .
H28B H 0.6756 0.7106 0.8473 0.144 Uiso 1 1 calc R . .
H28C H 0.7215 0.7365 0.9413 0.144 Uiso 1 1 calc R . .
C29 C 0.5037(10) 0.7138(8) 0.8326(10) 0.086(6) Uani 1 1 d . . .
H29A H 0.5169 0.6900 0.8855 0.130 Uiso 1 1 calc R . .
H29B H 0.5292 0.6877 0.8011 0.130 Uiso 1 1 calc R . .
H29C H 0.4422 0.7157 0.8007 0.130 Uiso 1 1 calc R . .
C30 C 0.4084(8) 0.8596(9) 0.8368(9) 0.070(5) Uani 1 1 d . . .
H30A H 0.3746 0.8209 0.8025 0.105 Uiso 1 1 calc R . .
H30B H 0.3846 0.9045 0.8105 0.105 Uiso 1 1 calc R . .
H30C H 0.4077 0.8574 0.8916 0.105 Uiso 1 1 calc R . .
C31 C 0.5454(11) 0.9845(9) 0.8931(9) 0.084(6) Uani 1 1 d . . .
H31A H 0.5693 0.9892 0.9535 0.126 Uiso 1 1 calc R . .
H31B H 0.4847 0.9948 0.8699 0.126 Uiso 1 1 calc R . .
H31C H 0.5735 1.0177 0.8705 0.126 Uiso 1 1 calc R . .
C32 C 0.7210(9) 0.9190(9) 0.9137(9) 0.081(6) Uani 1 1 d . . .
H32A H 0.7351 0.9333 0.9709 0.121 Uiso 1 1 calc R . .
H32B H 0.7167 0.9607 0.8798 0.121 Uiso 1 1 calc R . .
H32C H 0.7654 0.8879 0.9123 0.121 Uiso 1 1 calc R . .
C33 C 0.0929(9) 1.0459(10) 0.4004(11) 0.064(5) Uani 1 1 d . . .
C34 C 0.0820(8) 1.1220(10) 0.4008(10) 0.058(5) Uani 1 1 d . . .
C35 C 0.1028(8) 1.1434(9) 0.4818(10) 0.053(4) Uani 1 1 d . . .
C36 C 0.1252(7) 1.0806(9) 0.5332(9) 0.045(4) Uani 1 1 d . . .
C37 C 0.1151(8) 1.0208(9) 0.4857(11) 0.051(4) Uani 1 1 d . . .
C38 C 0.0733(9) 0.9993(10) 0.3258(10) 0.097(7) Uani 1 1 d . . .
H38A H 0.0788 0.9499 0.3429 0.146 Uiso 1 1 calc R . .
H38B H 0.1130 1.0095 0.3010 0.146 Uiso 1 1 calc R . .
H38C H 0.0154 1.0083 0.2850 0.146 Uiso 1 1 calc R . .
C39 C 0.0507(9) 1.1725(10) 0.3226(10) 0.096(7) Uani 1 1 d . . .
H39A H 0.0818 1.2170 0.3377 0.145 Uiso 1 1 calc R . .
H39B H -0.0100 1.1815 0.3038 0.145 Uiso 1 1 calc R . .
H39C H 0.0609 1.1500 0.2780 0.145 Uiso 1 1 calc R . .
C40 C 0.0961(9) 1.2178(9) 0.5093(12) 0.097(7) Uani 1 1 d . . .
H40A H 0.1110 1.2513 0.4755 0.145 Uiso 1 1 calc R . .
H40B H 0.1349 1.2236 0.5677 0.145 Uiso 1 1 calc R . .
H40C H 0.0380 1.2267 0.5024 0.145 Uiso 1 1 calc R . .
C41 C 0.1410(9) 1.0807(10) 0.6256(9) 0.083(6) Uani 1 1 d . . .
H41A H 0.1668 1.0360 0.6510 0.125 Uiso 1 1 calc R . .
H41B H 0.0871 1.0868 0.6301 0.125 Uiso 1 1 calc R . .
H41C H 0.1792 1.1195 0.6541 0.125 Uiso 1 1 calc R . .
C42 C 0.1179(10) 0.9445(8) 0.5125(13) 0.095(7) Uani 1 1 d . . .
H42A H 0.0701 0.9188 0.4711 0.142 Uiso 1 1 calc R . .
H42B H 0.1144 0.9425 0.5661 0.142 Uiso 1 1 calc R . .
H42C H 0.1710 0.9229 0.5175 0.142 Uiso 1 1 calc R . .
C43 C 0.3748(8) 1.0935(7) 0.4440(9) 0.050(4) Uani 1 1 d . . .
H43 H 0.4050 1.0845 0.5015 0.059 Uiso 1 1 calc R . .
C44 C 0.4202(8) 1.1014(8) 0.3971(9) 0.050(4) Uani 1 1 d . . .
H44 H 0.4799 1.0962 0.4230 0.060 Uiso 1 1 calc R . .
C45 C 0.2989(8) 1.1208(7) 0.2857(8) 0.040(4) Uani 1 1 d . . .
H45 H 0.2691 1.1302 0.2282 0.048 Uiso 1 1 calc R . .
C46 C 0.2519(8) 1.1130(7) 0.3304(8) 0.050(4) Uani 1 1 d . . .
H46 H 0.1922 1.1184 0.3035 0.060 Uiso 1 1 calc R . .
O1 O 0.5315(7) 0.5166(6) 0.6080(7) 0.070(3) Uani 1 1 d . . .
O2 O 0.2819(8) 1.4507(6) 0.5810(8) 0.085(4) Uani 1 1 d . . .
S1 S 0.1542(3) 0.3540(3) 0.2491(3) 0.0870(15) Uani 1 1 d . . .
O3 O 0.0683(7) 0.3325(7) 0.2285(10) 0.132(6) Uani 1 1 d . . .
O4 O 0.1834(10) 0.4138(7) 0.3019(9) 0.144(6) Uani 1 1 d . . .
O5 O 0.2121(7) 0.2950(6) 0.2676(7) 0.093(4) Uani 1 1 d . . .
C47 C 0.1456(12) 0.3884(9) 0.1533(12) 0.064(5) Uani 1 1 d . . .
F1 F 0.0915(9) 0.4408(6) 0.1226(8) 0.153(5) Uani 1 1 d . . .
F2 F 0.2232(9) 0.4152(7) 0.1625(9) 0.152(5) Uani 1 1 d . . .
F3 F 0.1278(10) 0.3429(7) 0.0953(9) 0.152(5) Uani 1 1 d . . .
S2 S 0.8133(4) 0.2552(5) 0.3762(5) 0.123(3) Uani 1 1 d . . .
O6 O 0.8592(11) 0.2037(9) 0.3487(11) 0.165(7) Uani 1 1 d . . .
O7 O 0.7391(11) 0.2687(14) 0.3011(13) 0.246(11) Uani 1 1 d . . .
O8 O 0.812(2) 0.2421(15) 0.4431(14) 0.333(19) Uani 1 1 d . . .
C48 C 0.868(3) 0.3351(15) 0.3813(17) 0.164(17) Uani 1 1 d . . .
F4 F 0.9361(10) 0.3406(10) 0.4509(12) 0.203(8) Uani 1 1 d . . .
F5 F 0.8298(16) 0.3799(14) 0.4078(16) 0.39(2) Uani 1 1 d . . .
F6 F 0.8790(19) 0.3546(12) 0.3258(11) 0.327(19) Uani 1 1 d . . .
C49 C 0.5216(12) 0.3154(13) 0.5964(13) 0.153(10) Uani 1 1 d . . .
H49A H 0.4896 0.2906 0.6224 0.230 Uiso 1 1 calc R . .
H49B H 0.5199 0.2883 0.5488 0.230 Uiso 1 1 calc R . .
H49C H 0.4966 0.3619 0.5777 0.230 Uiso 1 1 calc R . .
O9 O 0.6066(8) 0.3233(7) 0.6544(10) 0.108(4) Uani 1 1 d . . .
H9A H 0.6249 0.2847 0.6776 0.162 Uiso 1 1 calc R . .

loop_
_atom_site_aniso_label
_atom_site_aniso_U_11
_atom_site_aniso_U_22
_atom_site_aniso_U_33
_atom_site_aniso_U_23
_atom_site_aniso_U_13
_atom_site_aniso_U_12
Ir1 0.0313(3) 0.0497(4) 0.0305(3) 0.0060(3) 0.0120(2) 0.0044(3)
Ir2 0.0278(3) 0.0533(4) 0.0325(3) 0.0054(3) 0.0120(2) 0.0068(3)
N1 0.028(6) 0.038(7) 0.044(7) 0.003(6) 0.021(6) 0.004(5)
N2 0.044(7) 0.048(8) 0.042(7) 0.005(6) 0.026(6) 0.004(6)
N3 0.015(5) 0.039(7) 0.041(7) 0.000(6) 0.006(5) 0.008(5)
N4 0.039(7) 0.042(7) 0.029(7) 0.007(5) 0.014(6) 0.000(5)
C1 0.037(8) 0.040(9) 0.031(8) 0.015(7) 0.009(7) 0.005(7)
C2 0.028(7) 0.060(10) 0.024(8) 0.003(7) 0.008(6) -0.001(7)
C3 0.019(7) 0.043(9) 0.044(9) -0.003(7) 0.014(7) 0.004(7)
C4 0.039(8) 0.047(9) 0.041(9) -0.002(7) 0.022(7) -0.003(7)
C5 0.024(7) 0.052(10) 0.042(9) 0.007(7) 0.003(7) 0.011(7)
C6 0.039(8) 0.027(8) 0.042(9) 0.005(7) 0.016(7) 0.002(7)
C7 0.021(7) 0.057(10) 0.038(9) 0.007(7) 0.006(6) -0.002(7)
C8 0.037(8) 0.047(10) 0.036(9) -0.004(7) 0.012(7) 0.004(8)
C9 0.043(9) 0.074(12) 0.045(10) -0.004(9) 0.001(8) -0.011(9)
C10 0.040(9) 0.062(12) 0.055(11) -0.012(9) 0.009(8) 0.005(8)
C11 0.084(12) 0.041(10) 0.060(11) -0.016(9) 0.034(10) 0.007(11)
C12 0.040(8) 0.048(10) 0.050(9) -0.010(8) 0.008(7) 0.009(9)
C13 0.045(9) 0.057(11) 0.038(9) -0.008(8) 0.007(8) 0.005(8)
C14 0.100(15) 0.061(13) 0.097(16) -0.015(11) -0.014(13) 0.027(11)
C15 0.036(8) 0.048(10) 0.034(8) 0.001(7) 0.013(7) 0.009(7)
C16 0.046(9) 0.053(11) 0.042(10) 0.009(8) 0.020(8) 0.018(8)
C17 0.059(10) 0.053(11) 0.043(10) 0.016(8) 0.015(8) 0.010(9)
C18 0.058(10) 0.067(12) 0.043(10) -0.005(9) 0.029(9) 0.009(9)
C19 0.080(12) 0.034(11) 0.084(14) 0.007(10) 0.035(11) 0.014(9)
C20 0.077(11) 0.078(13) 0.029(9) 0.014(9) 0.018(8) 0.010(10)
C21 0.066(10) 0.043(9) 0.050(10) 0.009(8) 0.022(9) 0.013(9)
C22 0.110(17) 0.104(17) 0.13(2) -0.037(15) 0.044(16) -0.006(13)
C23 0.038(8) 0.059(11) 0.034(9) 0.013(7) 0.023(7) 0.013(8)
C24 0.074(11) 0.055(11) 0.021(8) 0.021(7) 0.030(8) 0.005(9)
C25 0.066(10) 0.057(11) 0.037(9) 0.002(8) 0.037(8) 0.012(9)
C26 0.072(11) 0.073(12) 0.023(8) 0.006(8) 0.031(8) 0.032(10)
C27 0.044(9) 0.069(12) 0.036(9) -0.003(8) 0.022(7) -0.002(8)
C28 0.087(13) 0.147(18) 0.050(11) 0.031(12) 0.025(10) 0.076(13)
C29 0.105(14) 0.077(13) 0.081(14) 0.044(11) 0.043(12) -0.009(11)
C30 0.050(9) 0.120(15) 0.054(10) 0.024(10) 0.036(9) 0.020(10)
C31 0.128(16) 0.087(14) 0.039(10) -0.011(9) 0.035(11) 0.013(12)
C32 0.062(11) 0.126(16) 0.030(9) -0.008(10) -0.004(8) -0.030(11)
C33 0.037(9) 0.080(13) 0.069(13) -0.023(11) 0.016(9) -0.016(9)
C34 0.018(7) 0.100(14) 0.043(10) 0.018(10) 0.001(7) 0.013(8)
C35 0.037(8) 0.065(11) 0.064(11) -0.008(10) 0.027(8) 0.006(8)
C36 0.014(6) 0.074(12) 0.042(9) 0.013(9) 0.006(7) 0.014(7)
C37 0.038(8) 0.058(11) 0.069(12) 0.016(10) 0.034(9) 0.018(8)
C38 0.036(9) 0.151(18) 0.084(14) -0.069(13) 0.004(9) -0.016(10)
C39 0.051(10) 0.156(19) 0.067(12) 0.049(13) 0.011(10) 0.052(11)
C40 0.049(10) 0.100(15) 0.139(18) -0.006(14) 0.036(12) 0.025(10)
C41 0.061(11) 0.149(18) 0.040(10) 0.017(11) 0.022(9) 0.016(11)
C42 0.056(11) 0.070(13) 0.17(2) 0.035(13) 0.059(13) 0.012(10)
C43 0.034(8) 0.067(10) 0.037(9) 0.024(8) 0.004(7) 0.006(8)
C44 0.031(8) 0.086(12) 0.039(9) 0.015(8) 0.019(7) 0.011(8)
C45 0.032(8) 0.070(11) 0.023(8) 0.010(7) 0.018(7) 0.006(7)
C46 0.029(8) 0.085(12) 0.030(9) 0.012(8) 0.005(7) 0.005(7)
O1 0.063(7) 0.068(8) 0.077(8) 0.004(6) 0.027(7) 0.019(6)
O2 0.108(10) 0.050(8) 0.089(10) 0.015(7) 0.032(8) 0.004(7)
S1 0.083(4) 0.093(4) 0.087(4) 0.004(3) 0.038(3) 0.004(3)
O3 0.039(7) 0.156(13) 0.194(15) 0.069(11) 0.044(9) 0.016(8)
O4 0.225(16) 0.103(11) 0.099(11) -0.065(9) 0.062(12) -0.036(11)
O5 0.069(7) 0.091(9) 0.112(10) 0.033(8) 0.029(7) 0.042(7)
C47 0.070(12) 0.044(11) 0.066(13) 0.025(9) 0.018(11) 0.021(10)
F1 0.220(14) 0.125(10) 0.160(12) 0.074(9) 0.124(11) 0.085(10)
F2 0.126(10) 0.165(13) 0.175(13) 0.044(10) 0.072(10) -0.011(10)
F3 0.207(15) 0.139(13) 0.114(11) 0.007(9) 0.070(11) 0.022(11)
S2 0.097(5) 0.208(9) 0.081(5) -0.007(5) 0.055(4) -0.001(5)
O6 0.205(18) 0.145(15) 0.203(18) -0.017(13) 0.142(17) 0.015(13)
O7 0.120(14) 0.43(3) 0.137(17) -0.073(19) 0.003(15) 0.010(18)
O8 0.60(5) 0.33(4) 0.134(19) -0.06(2) 0.22(3) -0.17(3)
C48 0.26(4) 0.10(2) 0.063(18) -0.040(16) -0.01(2) 0.10(3)
F4 0.154(13) 0.28(2) 0.159(16) -0.058(15) 0.050(13) -0.038(14)
F5 0.33(3) 0.36(3) 0.29(3) -0.12(2) -0.05(2) 0.25(3)
F6 0.61(4) 0.32(3) 0.102(13) -0.096(15) 0.19(2) -0.28(3)
C49 0.081(15) 0.21(3) 0.11(2) 0.001(18) -0.014(15) -0.020(17)
O9 0.076(9) 0.099(10) 0.124(12) 0.004(9) 0.017(9) -0.013(8)

loop_
_atom_type_symbol
_atom_type_description
_atom_type_scat_dispersion_real
_atom_type_scat_dispersion_imag
_atom_type_scat_source
C C 0.0033 0.0016 'International Tables Vol C Tables 4.2.6.8 and 6.1.1.4'
H H 0.0000 0.0000 'International Tables Vol C Tables 4.2.6.8 and 6.1.1.4'
N N 0.0061 0.0033 'International Tables Vol C Tables 4.2.6.8 and 6.1.1.4'
O O 0.0106 0.0060 'International Tables Vol C Tables 4.2.6.8 and 6.1.1.4'
F F 0.0171 0.0103 'International Tables Vol C Tables 4.2.6.8 and 6.1.1.4'
S S 0.1246 0.1234 'International Tables Vol C Tables 4.2.6.8 and 6.1.1.4'
Ir Ir -1.4442 7.9887 'International Tables Vol C Tables 4.2.6.8 and 6.1.1.4'

loop_
_geom_angle_atom_site_label_1
_geom_angle_atom_site_label_2
_geom_angle_atom_site_label_3
_geom_angle
_geom_angle_site_symmetry_1
_geom_angle_site_symmetry_3
_geom_angle_publ_flag
C1 Ir1 N4 90.9(5) . 3_676 ?
C1 Ir1 N1 78.1(5) . . ?
N4 Ir1 N1 87.0(4) 3_676 . ?
C1 Ir1 C25 97.1(6) . . ?
N4 Ir1 C25 164.4(5) 3_676 . ?
N1 Ir1 C25 107.8(5) . . ?
C1 Ir1 C26 96.6(5) . . ?
N4 Ir1 C26 127.1(6) 3_676 . ?
N1 Ir1 C26 145.8(5) . . ?
C25 Ir1 C26 38.8(5) . . ?
C1 Ir1 C27 127.1(6) . . ?
N4 Ir1 C27 100.7(5) 3_676 . ?
N1 Ir1 C27 153.0(5) . . ?
C25 Ir1 C27 63.8(6) . . ?
C26 Ir1 C27 37.1(5) . . ?
C1 Ir1 C24 129.5(5) . . ?
N4 Ir1 C24 139.1(5) 3_676 . ?
N1 Ir1 C24 94.9(5) . . ?
C25 Ir1 C24 37.2(5) . . ?
C26 Ir1 C24 62.3(6) . . ?
C27 Ir1 C24 62.4(5) . . ?
C1 Ir1 C23 158.8(5) . . ?
N4 Ir1 C23 105.5(4) 3_676 . ?
N1 Ir1 C23 115.4(5) . . ?
C25 Ir1 C23 64.0(5) . . ?
C26 Ir1 C23 62.9(5) . . ?
C27 Ir1 C23 37.6(5) . . ?
C24 Ir1 C23 37.9(5) . . ?
C4 Ir2 N2 77.9(5) . . ?
C4 Ir2 N3 88.5(5) . . ?
N2 Ir2 N3 87.0(4) . . ?
C4 Ir2 C36 102.7(5) . . ?
N2 Ir2 C36 102.5(5) . . ?
N3 Ir2 C36 166.5(4) . . ?
C4 Ir2 C37 92.5(5) . . ?
N2 Ir2 C37 135.7(6) . . ?
N3 Ir2 C37 136.4(5) . . ?
C36 Ir2 C37 37.2(5) . . ?
C4 Ir2 C33 118.9(7) . . ?
N2 Ir2 C33 158.9(5) . . ?
N3 Ir2 C33 105.1(5) . . ?
C36 Ir2 C33 63.0(6) . . ?
C37 Ir2 C33 38.8(6) . . ?
C4 Ir2 C35 139.6(6) . . ?
N2 Ir2 C35 97.1(5) . . ?
N3 Ir2 C35 131.6(5) . . ?
C36 Ir2 C35 38.5(5) . . ?
C37 Ir2 C35 63.1(6) . . ?
C33 Ir2 C35 61.9(6) . . ?
C4 Ir2 C34 154.5(6) . . ?
N2 Ir2 C34 123.4(6) . . ?
N3 Ir2 C34 105.2(5) . . ?
C36 Ir2 C34 61.6(5) . . ?
C37 Ir2 C34 62.7(6) . . ?
C33 Ir2 C34 37.2(5) . . ?
C35 Ir2 C34 35.2(5) . . ?
C7 N1 C8 120.2(11) . . ?
C7 N1 Ir1 114.5(9) . . ?
C8 N1 Ir1 125.2(8) . . ?
C15 N2 C16 117.8(12) . . ?
C15 N2 Ir2 115.3(9) . . ?
C16 N2 Ir2 126.7(9) . . ?
C46 N3 C43 113.5(12) . . ?
C46 N3 Ir2 123.3(8) . . ?
C43 N3 Ir2 123.1(9) . . ?
C45 N4 C44 113.4(12) . . ?
C45 N4 Ir1 126.3(9) . 3_676 ?
C44 N4 Ir1 120.1(9) . 3_676 ?
C2 C1 C6 114.4(11) . . ?
C2 C1 Ir1 130.5(10) . . ?
C6 C1 Ir1 115.0(9) . . ?
C1 C2 C3 123.5(12) . . ?
C4 C3 C2 121.6(12) . . ?
C4 C3 C15 114.1(12) . . ?
C2 C3 C15 124.2(12) . . ?
C3 C4 C5 116.4(12) . . ?
C3 C4 Ir2 115.0(10) . . ?
C5 C4 Ir2 128.5(10) . . ?
C6 C5 C4 120.3(12) . . ?
C5 C6 C1 123.7(12) . . ?
C5 C6 C7 122.6(12) . . ?
C1 C6 C7 113.6(11) . . ?
N1 C7 C6 118.1(12) . . ?
C9 C8 C13 118.2(14) . . ?
C9 C8 N1 121.9(13) . . ?
C13 C8 N1 119.9(13) . . ?
C8 C9 C10 120.3(14) . . ?
C11 C10 C9 119.4(15) . . ?
C10 C11 O1 115.2(16) . . ?
C10 C11 C12 120.2(15) . . ?
O1 C11 C12 124.5(15) . . ?
C13 C12 C11 120.0(14) . . ?
C12 C13 C8 121.7(14) . . ?
N2 C15 C3 117.4(12) . . ?
C17 C16 C21 118.0(14) . . ?
C17 C16 N2 121.0(14) . . ?
C21 C16 N2 120.8(14) . . ?
C16 C17 C18 121.1(14) . . ?
C19 C18 C17 119.6(14) . . ?
C18 C19 C20 120.0(15) . . ?
C18 C19 O2 121.8(17) . . ?
C20 C19 O2 118.1(17) . . ?
C19 C20 C21 119.8(15) . . ?
C20 C21 C16 121.3(15) . . ?
C27 C23 C24 104.6(12) . . ?
C27 C23 C28 128.2(14) . . ?
C24 C23 C28 126.6(14) . . ?
C27 C23 Ir1 68.5(7) . . ?
C24 C23 Ir1 70.1(7) . . ?
C28 C23 Ir1 132.2(10) . . ?
C25 C24 C23 109.0(14) . . ?
C25 C24 C29 128.9(15) . . ?
C23 C24 C29 122.1(14) . . ?
C25 C24 Ir1 67.0(8) . . ?
C23 C24 Ir1 71.9(7) . . ?
C29 C24 Ir1 125.0(10) . . ?
C24 C25 C26 107.9(14) . . ?
C24 C25 C30 125.1(16) . . ?
C26 C25 C30 125.7(14) . . ?
C24 C25 Ir1 75.8(8) . . ?
C26 C25 Ir1 72.4(8) . . ?
C30 C25 Ir1 127.9(10) . . ?
C27 C26 C25 108.3(14) . . ?
C27 C26 C31 125.4(16) . . ?
C25 C26 C31 125.9(14) . . ?
C27 C26 Ir1 72.3(8) . . ?
C25 C26 Ir1 68.9(8) . . ?
C31 C26 Ir1 130.6(10) . . ?
C26 C27 C23 109.9(13) . . ?
C26 C27 C32 125.4(15) . . ?
C23 C27 C32 123.7(13) . . ?
C26 C27 Ir1 70.6(8) . . ?
C23 C27 Ir1 73.8(7) . . ?
C32 C27 Ir1 131.1(10) . . ?
C34 C33 C37 107.1(15) . . ?
C34 C33 C38 127.1(18) . . ?
C37 C33 C38 125.2(18) . . ?
C34 C33 Ir2 74.9(8) . . ?
C37 C33 Ir2 69.6(8) . . ?
C38 C33 Ir2 127.2(11) . . ?
C35 C34 C33 108.5(15) . . ?
C35 C34 C39 125.2(18) . . ?
C33 C34 C39 126.3(17) . . ?
C35 C34 Ir2 69.7(8) . . ?
C33 C34 Ir2 67.8(8) . . ?
C39 C34 Ir2 128.8(10) . . ?
C34 C35 C36 107.2(15) . . ?
C34 C35 C40 125.8(17) . . ?
C36 C35 C40 126.9(16) . . ?
C34 C35 Ir2 75.1(8) . . ?
C36 C35 Ir2 65.7(8) . . ?
C40 C35 Ir2 128.0(10) . . ?
C37 C36 C35 111.0(14) . . ?
C37 C36 C41 124.7(15) . . ?
C35 C36 C41 123.2(15) . . ?
C37 C36 Ir2 74.6(9) . . ?
C35 C36 Ir2 75.7(8) . . ?
C41 C36 Ir2 126.1(9) . . ?
C36 C37 C33 105.8(14) . . ?
C36 C37 C42 127.9(16) . . ?
C33 C37 C42 126.1(17) . . ?
C36 C37 Ir2 68.3(9) . . ?
C33 C37 Ir2 71.5(8) . . ?
C42 C37 Ir2 128.8(10) . . ?
N3 C43 C44 123.6(13) . . ?
N4 C44 C43 122.3(12) . . ?
N4 C45 C46 125.8(12) . . ?
N3 C46 C45 121.3(12) . . ?
C11 O1 C14 118.7(14) . . ?
C19 O2 C22 119.9(15) . . ?
O4 S1 O3 116.1(10) . . ?
O4 S1 O5 116.4(9) . . ?
O3 S1 O5 112.8(8) . . ?
O4 S1 C47 101.6(10) . . ?
O3 S1 C47 101.3(10) . . ?
O5 S1 C47 106.1(8) . . ?
F3 C47 F1 106.6(16) . . ?
F3 C47 F2 104.0(18) . . ?
F1 C47 F2 105.1(15) . . ?
F3 C47 S1 114.7(13) . . ?
F1 C47 S1 115.9(15) . . ?
F2 C47 S1 109.5(13) . . ?
O8 S2 O7 124(2) . . ?
O8 S2 O6 114.8(19) . . ?
O7 S2 O6 102.3(12) . . ?
O8 S2 C48 110.4(17) . . ?
O7 S2 C48 98.5(15) . . ?
O6 S2 C48 103.5(14) . . ?
F6 C48 F5 114(3) . . ?
F6 C48 F4 112(5) . . ?
F5 C48 F4 90.1(19) . . ?
F6 C48 S2 121(2) . . ?
F5 C48 S2 104(4) . . ?
F4 C48 S2 112(2) . . ?

loop_
_geom_bond_atom_site_label_1
_geom_bond_atom_site_label_2
_geom_bond_distance
_geom_bond_site_symmetry_2
_geom_bond_publ_flag
Ir1 C1 2.027(12) . ?
Ir1 N4 2.069(10) 3_676 ?
Ir1 N1 2.077(10) . ?
Ir1 C25 2.106(14) . ?
Ir1 C26 2.152(14) . ?
Ir1 C27 2.173(14) . ?
Ir1 C24 2.218(13) . ?
Ir1 C23 2.242(13) . ?
Ir2 C4 2.021(13) . ?
Ir2 N2 2.068(11) . ?
Ir2 N3 2.082(10) . ?
Ir2 C36 2.085(13) . ?
Ir2 C37 2.163(15) . ?
Ir2 C33 2.189(14) . ?
Ir2 C35 2.216(14) . ?
Ir2 C34 2.283(13) . ?
N1 C7 1.301(14) . ?
N1 C8 1.401(15) . ?
N2 C15 1.292(14) . ?
N2 C16 1.398(16) . ?
N3 C46 1.330(15) . ?
N3 C43 1.339(14) . ?
N4 C45 1.303(14) . ?
N4 C44 1.323(15) . ?
N4 Ir1 2.069(10) 3_676 ?
C1 C2 1.380(16) . ?
C1 C6 1.394(16) . ?
C2 C3 1.388(15) . ?
C3 C4 1.387(16) . ?
C3 C15 1.407(16) . ?
C4 C5 1.404(16) . ?
C5 C6 1.394(16) . ?
C6 C7 1.411(16) . ?
C8 C9 1.373(17) . ?
C8 C13 1.380(17) . ?
C9 C10 1.391(18) . ?
C10 C11 1.342(19) . ?
C11 O1 1.352(16) . ?
C11 C12 1.390(19) . ?
C12 C13 1.323(17) . ?
C14 O1 1.356(18) . ?
C16 C17 1.337(18) . ?
C16 C21 1.387(18) . ?
C17 C18 1.401(18) . ?
C18 C19 1.351(19) . ?
C19 C20 1.36(2) . ?
C19 O2 1.376(16) . ?
C20 C21 1.366(18) . ?
C22 O2 1.446(19) . ?
C23 C27 1.426(19) . ?
C23 C24 1.449(18) . ?
C23 C28 1.475(17) . ?
C24 C25 1.384(17) . ?
C24 C29 1.515(19) . ?
C25 C26 1.413(19) . ?
C25 C30 1.459(17) . ?
C26 C27 1.377(17) . ?
C26 C31 1.508(19) . ?
C27 C32 1.484(17) . ?
C33 C34 1.43(2) . ?
C33 C37 1.45(2) . ?
C33 C38 1.480(19) . ?
C34 C35 1.361(19) . ?
C34 C39 1.555(19) . ?
C35 C36 1.424(19) . ?
C35 C40 1.487(19) . ?
C36 C37 1.355(19) . ?
C36 C41 1.516(18) . ?
C37 C42 1.491(18) . ?
C43 C44 1.345(17) . ?
C45 C46 1.336(16) . ?
S1 O4 1.398(12) . ?
S1 O3 1.411(11) . ?
S1 O5 1.420(10) . ?
S1 C47 1.735(18) . ?
C47 F3 1.254(18) . ?
C47 F1 1.296(16) . ?
C47 F2 1.358(19) . ?
S2 O8 1.198(19) . ?
S2 O7 1.412(18) . ?
S2 O6 1.439(15) . ?
S2 C48 1.74(4) . ?
C48 F6 1.12(4) . ?
C48 F5 1.26(3) . ?
C48 F4 1.29(3) . ?
C49 O9 1.385(18) . ?
